data_4115766
loop_
_publ_author_name
'Bradley M. Kraft'
'Rene J. Lachicotte'
'William D. Jones'

_publ_section_title
;
 Aliphatic and Aromatic Carbon-Fluorine Bond Activation with Cp*2ZrH2:
 Mechanisms of Hydrodefluorination
;
_journal_name_full 'Journal of the American Chemical Society'
_journal_page_first 10973
_journal_page_last 10979
_journal_paper_doi 10.1021/ja016087l
_journal_volume 123
_journal_year 2001
_chemical_formula_sum 'C26 H35 F Zr'
_chemical_formula_weight 457.76
_chemical_name_common Cp*2Zr(o-C6H4F)H
_chemical_name_systematic
; 
 ? 
;
_space_group_IT_number 33
_symmetry_cell_setting orthorhombic
_symmetry_space_group_name_Hall 'P 2c -2n'
_symmetry_space_group_name_H-M 'P n a 21'
_atom_sites_solution_hydrogens geom
_atom_sites_solution_primary direct
_atom_sites_solution_secondary difmap
_audit_creation_method SHELXL-97
_cell_angle_alpha 90.00
_cell_angle_beta 90.00
_cell_angle_gamma 90.00
_cell_formula_units_Z 4
_cell_length_a 16.6842(7)
_cell_length_b 9.4119(4)
_cell_length_c 14.7948(6)
_cell_measurement_reflns_used 6626
_cell_measurement_temperature 193(2)
_cell_volume 2323.23(17)
_computing_cell_refinement 'Bruker SMART'
_computing_data_collection 'Bruker SMART'
_computing_data_reduction 'Bruker SHELXTL'
_computing_molecular_graphics 'Bruker SHELXTL'
_computing_publication_material 'Bruker SHELXTL'
_computing_structure_refinement 'SHELXL-97 (Sheldrick, 1997)'
_computing_structure_solution 'SHELXS-97 (Sheldrick, 1990)'
_diffrn_ambient_temperature 193(2)
_diffrn_measured_fraction_theta_full 1.000
_diffrn_measured_fraction_theta_max 1.000
_diffrn_measurement_device_type 'Siemens SMART CCD area detector'
_diffrn_measurement_method 'omega scans'
_diffrn_radiation_monochromator graphite
_diffrn_radiation_source 'normal-focus sealed tube'
_diffrn_radiation_type MoK\a
_diffrn_radiation_wavelength 0.71073
_diffrn_reflns_av_R_equivalents 0.0195
_diffrn_reflns_av_sigmaI/netI 0.0173
_diffrn_reflns_limit_h_max 18
_diffrn_reflns_limit_h_min -18
_diffrn_reflns_limit_k_max 10
_diffrn_reflns_limit_k_min -7
_diffrn_reflns_limit_l_max 16
_diffrn_reflns_limit_l_min -16
_diffrn_reflns_number 10030
_diffrn_reflns_theta_full 23.26
_diffrn_reflns_theta_max 23.26
_diffrn_reflns_theta_min 2.44
_exptl_absorpt_coefficient_mu 0.489
_exptl_absorpt_correction_T_max 0.927999
_exptl_absorpt_correction_T_min 0.763861
_exptl_absorpt_correction_type SADABS
_exptl_crystal_colour colorless
_exptl_crystal_density_diffrn 1.309
_exptl_crystal_description prism
_exptl_crystal_F_000 960
_exptl_crystal_size_max .14
_exptl_crystal_size_mid .30
_exptl_crystal_size_min .30
_refine_diff_density_max 2.499
_refine_diff_density_min -1.077
_refine_diff_density_rms 0.105
_refine_ls_abs_structure_details 'Flack H D (1983), Acta Cryst. A39, 876-881'
_refine_ls_abs_structure_Flack -0.02(12)
_refine_ls_extinction_method none
_refine_ls_goodness_of_fit_ref 0.932
_refine_ls_hydrogen_treatment mixed
_refine_ls_matrix_type full
_refine_ls_number_parameters 266
_refine_ls_number_reflns 3241
_refine_ls_number_restraints 1
_refine_ls_restrained_S_all 0.932
_refine_ls_R_factor_all 0.0710
_refine_ls_R_factor_gt 0.0680
_refine_ls_shift/su_max 0.365
_refine_ls_shift/su_mean 0.041
_refine_ls_structure_factor_coef Fsqd
_refine_ls_weighting_details 'calc w=1/[\s^2^(Fo^2^)+(0.1335P)^2^+15.2887P] where P=(Fo^2^+2Fc^2^)/3'
_refine_ls_weighting_scheme calc
_refine_ls_wR_factor_gt 0.1978
_refine_ls_wR_factor_ref 0.2013
_reflns_number_gt 3074
_reflns_number_total 3241
_reflns_threshold_expression >2sigma(I)
_cod_data_source_file ja016087l_s2_4.cif
_cod_data_source_block sad1_jonbk19
_cod_database_code 4115766

loop_
_symmetry_equiv_pos_as_xyz
'x, y, z'
'-x, -y, z+1/2'
'x+1/2, -y+1/2, z'
'-x+1/2, y+1/2, z+1/2'

loop_
_atom_site_label
_atom_site_type_symbol
_atom_site_fract_x
_atom_site_fract_y
_atom_site_fract_z
_atom_site_U_iso_or_equiv
_atom_site_adp_type
_atom_site_occupancy
_atom_site_symmetry_multiplicity
_atom_site_calc_flag
_atom_site_refinement_flags
Zr1 Zr -0.78395(4) -0.01079(9) -0.64307(10) 0.0410(3) Uani 1 1 d .
F1 F -0.6460(5) 0.2570(8) -0.6326(7) 0.095(2) Uani 1 1 d .
C1 C -0.6716(6) 0.0419(10) -0.5603(7) 0.041(2) Uani 1 1 d .
C2 C -0.6221(6) 0.1561(10) -0.5685(6) 0.041(2) Uani 1 1 d .
C3 C -0.5494(6) 0.1811(14) -0.5255(7) 0.059(3) Uani 1 1 d .
H3A H -0.5199 0.2661 -0.5352 0.071 Uiso 1 1 calc R
C4 C -0.5222(6) 0.0763(18) -0.4679(8) 0.074(4) Uani 1 1 d .
H4A H -0.4717 0.0864 -0.4389 0.089 Uiso 1 1 calc R
C5 C -0.5683(7) -0.0434(13) -0.4521(7) 0.055(3) Uani 1 1 d .
H5A H -0.5502 -0.1147 -0.4116 0.066 Uiso 1 1 calc R
C6 C -0.6418(6) -0.0585(12) -0.4963(6) 0.047(2) Uani 1 1 d .
H6A H -0.6735 -0.1397 -0.4831 0.056 Uiso 1 1 calc R
C7 C -0.6686(6) -0.0911(9) -0.7442(6) 0.035(2) Uani 1 1 d .
C8 C -0.7126(6) 0.0135(9) -0.7960(8) 0.047(3) Uani 1 1 d .
C9 C -0.7894(6) -0.0449(12) -0.8119(7) 0.046(2) Uani 1 1 d .
C10 C -0.7944(5) -0.1820(9) -0.7713(7) 0.041(2) Uani 1 1 d .
C11 C -0.7196(5) -0.2068(9) -0.7283(6) 0.038(2) Uani 1 1 d .
C12 C -0.5804(6) -0.0890(12) -0.7232(8) 0.055(3) Uani 1 1 d .
H12A H -0.5511 -0.1392 -0.7709 0.082 Uiso 1 1 calc R
H12B H -0.5709 -0.1361 -0.6651 0.082 Uiso 1 1 calc R
H12C H -0.5617 0.0096 -0.7199 0.082 Uiso 1 1 calc R
C13 C -0.6798(9) 0.1461(12) -0.8346(8) 0.070(3) Uani 1 1 d .
H13A H -0.6662 0.1307 -0.8983 0.105 Uiso 1 1 calc R
H13B H -0.6315 0.1736 -0.8012 0.105 Uiso 1 1 calc R
H13C H -0.7199 0.2218 -0.8300 0.105 Uiso 1 1 calc R
C14 C -0.8485(11) 0.0147(15) -0.8828(10) 0.073(5) Uani 1 1 d .
H14A H -0.8265 0.0006 -0.9435 0.109 Uiso 1 1 calc R
H14B H -0.8567 0.1165 -0.8721 0.109 Uiso 1 1 calc R
H14C H -0.8999 -0.0350 -0.8777 0.109 Uiso 1 1 calc R
C15 C -0.8631(7) -0.2849(11) -0.7788(8) 0.060(3) Uani 1 1 d .
H15A H -0.8474 -0.3648 -0.8174 0.090 Uiso 1 1 calc R
H15B H -0.9095 -0.2367 -0.8054 0.090 Uiso 1 1 calc R
H15C H -0.8771 -0.3203 -0.7185 0.090 Uiso 1 1 calc R
C16 C -0.6971(7) -0.3433(12) -0.6836(8) 0.062(3) Uani 1 1 d .
H16A H -0.6525 -0.3871 -0.7164 0.093 Uiso 1 1 calc R
H16B H -0.7432 -0.4078 -0.6839 0.093 Uiso 1 1 calc R
H16C H -0.6808 -0.3246 -0.6210 0.093 Uiso 1 1 calc R
C17 C -0.8431(5) 0.2014(9) -0.5585(6) 0.033(2) Uani 1 1 d .
C18 C -0.8784(5) 0.1990(8) -0.6443(7) 0.042(2) Uani 1 1 d .
C19 C -0.9270(4) 0.0782(9) -0.6509(6) 0.0351(19) Uani 1 1 d .
C20 C -0.9199(7) 0.0014(10) -0.5725(8) 0.047(3) Uani 1 1 d .
C21 C -0.8671(5) 0.0806(7) -0.5144(6) 0.034(2) Uani 1 1 d .
C22 C -0.7986(6) 0.3230(11) -0.5186(8) 0.055(3) Uani 1 1 d .
H22A H -0.8362 0.3860 -0.4873 0.082 Uiso 1 1 calc R
H22B H -0.7714 0.3758 -0.5668 0.082 Uiso 1 1 calc R
H22C H -0.7588 0.2873 -0.4755 0.082 Uiso 1 1 calc R
C23 C -0.8747(8) 0.3217(12) -0.7111(9) 0.074(3) Uani 1 1 d .
H23A H -0.9211 0.3838 -0.7022 0.111 Uiso 1 1 calc R
H23B H -0.8752 0.2842 -0.7729 0.111 Uiso 1 1 calc R
H23C H -0.8253 0.3760 -0.7013 0.111 Uiso 1 1 calc R
C24 C -0.9886(6) 0.0436(15) -0.7217(9) 0.066(3) Uani 1 1 d .
H24A H -1.0420 0.0688 -0.6993 0.098 Uiso 1 1 calc R
H24B H -0.9868 -0.0582 -0.7353 0.098 Uiso 1 1 calc R
H24C H -0.9771 0.0978 -0.7768 0.098 Uiso 1 1 calc R
C25 C -0.9686(7) -0.1255(13) -0.5443(10) 0.072(4) Uani 1 1 d .
H25A H -1.0248 -0.0975 -0.5372 0.108 Uiso 1 1 calc R
H25B H -0.9482 -0.1622 -0.4867 0.108 Uiso 1 1 calc R
H25C H -0.9645 -0.1995 -0.5906 0.108 Uiso 1 1 calc R
C26 C -0.8456(9) 0.0380(15) -0.4151(8) 0.056(3) Uani 1 1 d .
H26A H -0.8823 0.0858 -0.3732 0.083 Uiso 1 1 calc R
H26B H -0.7904 0.0668 -0.4017 0.083 Uiso 1 1 calc R
H26C H -0.8507 -0.0651 -0.4080 0.083 Uiso 1 1 calc R
H1 H -0.808(6) -0.195(11) -0.584(6) 0.050 Uiso 1 1 d .

loop_
_atom_site_aniso_label
_atom_site_aniso_U_11
_atom_site_aniso_U_22
_atom_site_aniso_U_33
_atom_site_aniso_U_23
_atom_site_aniso_U_13
_atom_site_aniso_U_12
Zr1 0.0297(5) 0.0543(6) 0.0390(5) -0.0220(5) -0.0022(6) 0.0080(3)
F1 0.091(5) 0.104(5) 0.090(5) 0.015(6) 0.005(5) -0.017(4)
C1 0.039(5) 0.035(5) 0.048(6) -0.017(5) 0.002(5) -0.008(4)
C2 0.045(5) 0.045(5) 0.032(5) -0.001(4) 0.000(4) -0.007(4)
C3 0.039(6) 0.092(8) 0.046(6) -0.012(6) 0.013(5) -0.038(6)
C4 0.031(6) 0.151(13) 0.041(6) -0.029(8) -0.005(5) 0.000(7)
C5 0.047(6) 0.083(7) 0.033(5) -0.007(5) 0.007(5) 0.025(6)
C6 0.039(6) 0.062(6) 0.039(5) 0.005(5) -0.008(5) 0.006(5)
C7 0.046(5) 0.038(5) 0.022(4) -0.004(4) 0.009(4) 0.007(4)
C8 0.063(8) 0.028(5) 0.050(7) 0.011(4) -0.011(5) -0.001(4)
C9 0.049(6) 0.051(6) 0.037(5) -0.018(5) -0.006(4) 0.023(5)
C10 0.040(5) 0.031(5) 0.052(6) -0.018(4) -0.005(4) 0.008(4)
C11 0.044(5) 0.034(5) 0.037(5) -0.011(4) -0.009(4) 0.015(4)
C12 0.041(5) 0.068(7) 0.056(6) -0.011(6) 0.011(5) -0.002(5)
C13 0.103(10) 0.060(7) 0.047(6) 0.008(5) -0.006(7) -0.014(7)
C14 0.087(11) 0.083(10) 0.048(8) -0.002(6) -0.016(7) 0.047(8)
C15 0.060(7) 0.051(6) 0.068(7) -0.020(5) -0.011(6) -0.007(5)
C16 0.067(7) 0.059(7) 0.060(6) 0.005(5) -0.009(6) 0.008(6)
C17 0.024(4) 0.029(4) 0.047(5) -0.008(4) -0.005(4) 0.010(3)
C18 0.037(4) 0.046(4) 0.041(5) -0.011(5) 0.014(5) 0.012(3)
C19 0.023(4) 0.053(5) 0.029(5) -0.017(4) -0.004(4) 0.004(3)
C20 0.042(6) 0.042(5) 0.055(6) -0.017(4) 0.009(5) -0.004(4)
C21 0.043(5) 0.010(4) 0.047(5) -0.011(4) -0.002(4) 0.007(3)
C22 0.051(6) 0.035(5) 0.078(8) -0.015(5) 0.000(6) -0.011(4)
C23 0.099(9) 0.051(7) 0.071(8) 0.016(6) -0.009(8) 0.015(6)
C24 0.037(6) 0.101(9) 0.059(7) -0.027(7) -0.011(6) 0.008(6)
C25 0.061(7) 0.070(8) 0.085(9) 0.002(7) 0.018(7) -0.030(6)
C26 0.074(9) 0.060(7) 0.034(6) 0.000(5) -0.002(6) -0.007(6)

loop_
_atom_type_symbol
_atom_type_description
_atom_type_scat_dispersion_real
_atom_type_scat_dispersion_imag
_atom_type_scat_source
C C 0.0033 0.0016 'International Tables Vol C Tables 4.2.6.8 and 6.1.1.4'
H H 0.0000 0.0000 'International Tables Vol C Tables 4.2.6.8 and 6.1.1.4'
F F 0.0171 0.0103 'International Tables Vol C Tables 4.2.6.8 and 6.1.1.4'
Zr Zr -2.9673 0.5597 'International Tables Vol C Tables 4.2.6.8 and 6.1.1.4'

loop_
_geom_angle_atom_site_label_1
_geom_angle_atom_site_label_2
_geom_angle_atom_site_label_3
_geom_angle
C1 Zr1 C11 94.5(3)
C1 Zr1 C10 127.1(3)
C11 Zr1 C10 33.2(3)
C1 Zr1 C21 88.4(3)
C11 Zr1 C21 151.7(3)
C10 Zr1 C21 139.5(3)
C1 Zr1 C20 120.6(4)
C11 Zr1 C20 129.8(3)
C10 Zr1 C20 106.5(3)
C21 Zr1 C20 33.4(3)
C1 Zr1 C9 125.9(3)
C11 Zr1 C9 54.3(3)
C10 Zr1 C9 33.0(3)
C21 Zr1 C9 140.9(3)
C20 Zr1 C9 112.8(4)
C1 Zr1 C18 110.2(3)
C11 Zr1 C18 148.0(3)
C10 Zr1 C18 117.1(3)
C21 Zr1 C18 52.6(3)
C20 Zr1 C18 53.2(3)
C9 Zr1 C18 94.0(3)
C1 Zr1 C19 136.3(3)
C11 Zr1 C19 129.1(3)
C10 Zr1 C19 96.5(3)
C21 Zr1 C19 53.1(3)
C20 Zr1 C19 31.6(3)
C9 Zr1 C19 87.9(3)
C18 Zr1 C19 32.1(3)
C1 Zr1 C7 76.1(3)
C11 Zr1 C7 32.3(3)
C10 Zr1 C7 54.3(3)
C21 Zr1 C7 164.5(3)
C20 Zr1 C7 160.5(3)
C9 Zr1 C7 53.7(3)
C18 Zr1 C7 134.2(3)
C19 Zr1 C7 141.4(3)
C1 Zr1 C17 83.4(3)
C11 Zr1 C17 176.4(3)
C10 Zr1 C17 148.2(3)
C21 Zr1 C17 31.4(3)
C20 Zr1 C17 53.8(3)
C9 Zr1 C17 124.8(3)
C18 Zr1 C17 32.0(3)
C19 Zr1 C17 53.1(3)
C7 Zr1 C17 144.1(3)
C1 Zr1 C8 94.2(4)
C11 Zr1 C8 54.3(3)
C10 Zr1 C8 54.5(3)
C21 Zr1 C8 153.6(3)
C20 Zr1 C8 141.7(4)
C9 Zr1 C8 32.2(3)
C18 Zr1 C8 102.3(3)
C19 Zr1 C8 111.5(3)
C7 Zr1 C8 32.9(3)
C17 Zr1 C8 122.8(3)
C2 C1 C6 111.8(9)
C2 C1 Zr1 128.2(8)
C6 C1 Zr1 119.7(7)
C1 C2 C3 128.5(10)
C1 C2 F1 115.1(9)
C3 C2 F1 116.3(9)
C4 C3 C2 116.7(10)
C3 C4 C5 120.2(10)
C6 C5 C4 119.5(11)
C5 C6 C1 123.3(11)
C11 C7 C8 108.0(8)
C11 C7 C12 124.7(9)
C8 C7 C12 126.7(9)
C11 C7 Zr1 71.0(5)
C8 C7 Zr1 74.1(6)
C12 C7 Zr1 127.8(6)
C9 C8 C7 106.5(8)
C9 C8 C13 126.9(10)
C7 C8 C13 126.2(10)
C9 C8 Zr1 72.1(6)
C7 C8 Zr1 73.0(6)
C13 C8 Zr1 126.0(8)
C8 C9 C10 109.6(8)
C8 C9 C14 123.4(12)
C10 C9 C14 125.2(11)
C8 C9 Zr1 75.7(7)
C10 C9 Zr1 72.6(6)
C14 C9 Zr1 130.5(7)
C11 C10 C9 106.6(8)
C11 C10 C15 126.6(9)
C9 C10 C15 126.6(9)
C11 C10 Zr1 72.8(5)
C9 C10 Zr1 74.4(5)
C15 C10 Zr1 121.7(7)
C10 C11 C7 109.3(8)
C10 C11 C16 124.1(9)
C7 C11 C16 126.2(8)
C10 C11 Zr1 74.0(5)
C7 C11 Zr1 76.7(5)
C16 C11 Zr1 121.6(7)
C21 C17 C18 107.2(7)
C21 C17 C22 126.6(9)
C18 C17 C22 125.6(8)
C21 C17 Zr1 72.4(5)
C18 C17 Zr1 72.9(4)
C22 C17 Zr1 127.1(6)
C17 C18 C19 108.7(8)
C17 C18 C23 124.1(9)
C19 C18 C23 126.4(10)
C17 C18 Zr1 75.2(5)
C19 C18 Zr1 74.2(4)
C23 C18 Zr1 124.9(7)
C20 C19 C18 108.5(8)
C20 C19 C24 122.3(9)
C18 C19 C24 128.4(10)
C20 C19 Zr1 72.9(6)
C18 C19 Zr1 73.7(4)
C24 C19 Zr1 127.2(6)
C19 C20 C21 106.6(8)
C19 C20 C25 127.3(11)
C21 C20 C25 125.2(11)
C19 C20 Zr1 75.5(6)
C21 C20 Zr1 73.6(6)
C25 C20 Zr1 124.7(7)
C17 C21 C20 108.9(8)
C17 C21 C26 126.3(8)
C20 C21 C26 124.7(9)
C17 C21 Zr1 76.2(5)
C20 C21 Zr1 73.0(5)
C26 C21 Zr1 119.9(7)

loop_
_geom_bond_atom_site_label_1
_geom_bond_atom_site_label_2
_geom_bond_distance
Zr1 C1 2.293(10)
Zr1 C11 2.479(8)
Zr1 C10 2.495(9)
Zr1 C21 2.508(8)
Zr1 C20 2.499(11)
Zr1 C9 2.519(10)
Zr1 C18 2.526(8)
Zr1 C19 2.532(7)
Zr1 C7 2.552(9)
Zr1 C17 2.556(8)
Zr1 C8 2.566(12)
F1 C2 1.399(13)
C1 C2 1.362(14)
C1 C6 1.426(15)
C2 C3 1.389(14)
C3 C4 1.381(19)
C4 C5 1.38(2)
C5 C6 1.396(15)
C7 C11 1.403(13)
C7 C8 1.447(13)
C7 C12 1.505(13)
C8 C9 1.413(15)
C8 C13 1.479(15)
C9 C10 1.425(15)
C9 C14 1.547(17)
C10 C11 1.420(12)
C10 C15 1.504(14)
C11 C16 1.493(14)
C17 C21 1.371(12)
C17 C18 1.399(14)
C17 C22 1.486(13)
C18 C19 1.400(12)
C18 C23 1.522(15)
C19 C20 1.372(15)
C19 C24 1.503(14)
C20 C21 1.439(13)
C20 C25 1.504(15)
C21 C26 1.564(15)
